data_7006971
loop_
_publ_author_name
'Siedle, Gabriel'
'Kersting, Berthold'

_publ_section_title
;
 Preparation and characterization of dinuclear Pd(II) complexes of
 binucleating tetraaza-thiophenolate ligands.
;
_journal_issue 17
_journal_name_full 'Dalton transactions (Cambridge, England : 2003)'
_journal_page_first 2114
_journal_page_last 2126
_journal_paper_doi 10.1039/b516071E
_journal_year 2006
_chemical_compound_source
;
Crystals were grown by slow evaporation of a mixed
chloroacetonitrile/methanol solvent system
;
_chemical_formula_structural
;
[(L3)Pd2(uCH2ClCONH)](ClO4)2
;
_chemical_formula_sum 'C22 H36 Cl3 N5 O9 Pd2 S'
_chemical_formula_weight 865.77
_space_group_IT_number 2
_symmetry_cell_setting triclinic
_symmetry_space_group_name_Hall '-P 1'
_symmetry_space_group_name_H-M 'P -1'
_atom_sites_solution_hydrogens geom
_atom_sites_solution_primary direct
_atom_sites_solution_secondary difmap
_cell_angle_alpha 85.70(3)
_cell_angle_beta 84.74(3)
_cell_angle_gamma 83.01(3)
_cell_formula_units_Z 2
_cell_length_a 11.351(2)
_cell_length_b 11.518(2)
_cell_length_c 12.189(2)
_cell_measurement_temperature 210(2)
_cell_volume 1571.8(5)
_computing_cell_refinement SMART
_computing_data_collection SMART
_computing_data_reduction SAINT
_computing_molecular_graphics 'ORTEP3 (FARRUGIA)'
_computing_structure_refinement 'SHELXL-97 (Sheldrick, 1997)'
_computing_structure_solution 'SHELXS-97 (Sheldrick, 1990)'
_diffrn_ambient_temperature 210(2)
_diffrn_measured_fraction_theta_full 0.890
_diffrn_measured_fraction_theta_max 0.890
_diffrn_measurement_device_type 'BRUKER AXS'
_diffrn_measurement_method hemisphere
_diffrn_radiation_monochromator graphite
_diffrn_radiation_source 'fine-focus sealed tube'
_diffrn_radiation_type MoK\a
_diffrn_radiation_wavelength 0.71073
_diffrn_reflns_av_R_equivalents 0.0187
_diffrn_reflns_av_sigmaI/netI 0.0353
_diffrn_reflns_limit_h_max 14
_diffrn_reflns_limit_h_min -15
_diffrn_reflns_limit_k_max 15
_diffrn_reflns_limit_k_min -15
_diffrn_reflns_limit_l_max 16
_diffrn_reflns_limit_l_min -16
_diffrn_reflns_number 13926
_diffrn_reflns_theta_full 28.78
_diffrn_reflns_theta_max 28.78
_diffrn_reflns_theta_min 1.68
_exptl_absorpt_coefficient_mu 1.521
_exptl_absorpt_correction_T_max 1.00
_exptl_absorpt_correction_T_min 0.85
_exptl_absorpt_correction_type SADABS
_exptl_crystal_colour yellow
_exptl_crystal_density_diffrn 1.829
_exptl_crystal_density_meas ?
_exptl_crystal_description block
_exptl_crystal_F_000 868
_exptl_crystal_size_max 0.32
_exptl_crystal_size_mid 0.15
_exptl_crystal_size_min 0.15
_refine_diff_density_max 1.029
_refine_diff_density_min -2.115
_refine_diff_density_rms 0.138
_refine_ls_extinction_method none
_refine_ls_goodness_of_fit_ref 1.049
_refine_ls_hydrogen_treatment mixed
_refine_ls_matrix_type full
_refine_ls_number_parameters 442
_refine_ls_number_reflns 7300
_refine_ls_number_restraints 114
_refine_ls_restrained_S_all 1.067
_refine_ls_R_factor_all 0.0623
_refine_ls_R_factor_gt 0.0440
_refine_ls_shift/su_max 0.002
_refine_ls_shift/su_mean 0.000
_refine_ls_structure_factor_coef Fsqd
_refine_ls_weighting_details 'calc w=1/[\s^2^(Fo^2^)+(0.0824P)^2^+2.2797P] where P=(Fo^2^+2Fc^2^)/3'
_refine_ls_weighting_scheme calc
_refine_ls_wR_factor_gt 0.1262
_refine_ls_wR_factor_ref 0.1396
_reflns_number_gt 5548
_reflns_number_total 7300
_reflns_threshold_expression >2sigma(I)
_cod_data_source_file b516071E.txt
_cod_data_source_block 10
_cod_original_sg_symbol_H-M P-1
_cod_database_code 7006971

loop_
_symmetry_equiv_pos_as_xyz
'x, y, z'
'-x, -y, -z'

loop_
_atom_site_label
_atom_site_type_symbol
_atom_site_fract_x
_atom_site_fract_y
_atom_site_fract_z
_atom_site_U_iso_or_equiv
_atom_site_adp_type
_atom_site_occupancy
_atom_site_symmetry_multiplicity
_atom_site_calc_flag
_atom_site_refinement_flags
_atom_site_disorder_assembly
_atom_site_disorder_group
Pd1 Pd 1.04855(3) 0.67072(3) 0.60524(3) 0.02926(12) Uani 1 1 d . . .
Pd2 Pd 0.87249(3) 0.88918(3) 0.43073(3) 0.02818(11) Uani 1 1 d . . .
S S 1.05772(11) 0.82664(10) 0.48295(9) 0.0275(2) Uani 1 1 d . . .
N1 N 1.1836(4) 0.5724(4) 0.5288(3) 0.0344(9) Uani 1 1 d . . .
N2 N 1.0476(5) 0.5265(4) 0.7217(4) 0.0392(10) Uani 1 1 d . . .
N3 N 0.9382(4) 0.9698(3) 0.2935(3) 0.0297(8) Uani 1 1 d . . .
N4 N 0.7071(4) 0.9542(4) 0.3725(4) 0.0363(10) Uani 1 1 d . . .
N5 N 0.9145(4) 0.7615(4) 0.6951(3) 0.0366(10) Uani 1 1 d . . .
H1 H 0.9282 0.7699 0.7621 0.044 Uiso 1 1 calc R . .
O1 O 0.7805(4) 0.8267(4) 0.5681(3) 0.0483(10) Uani 1 1 d . . .
C21 C 0.8121(5) 0.8084(5) 0.6676(4) 0.0374(11) Uani 1 1 d . . .
C22 C 0.7162(6) 0.8372(8) 0.7600(6) 0.070(2) Uani 1 1 d . . .
H22A H 0.7564 0.8457 0.8253 0.084 Uiso 1 1 calc R . .
H22B H 0.6734 0.7691 0.7753 0.084 Uiso 1 1 calc R . .
Cl1 Cl 0.6200(4) 0.9474(4) 0.7475(3) 0.1519(15) Uani 1 1 d . . .
C1 C 1.1481(4) 0.7897(4) 0.3621(4) 0.0280(9) Uani 1 1 d . . .
C2 C 1.1378(4) 0.8614(4) 0.2640(4) 0.0313(10) Uani 1 1 d . . .
C3 C 1.2224(5) 0.8448(5) 0.1743(4) 0.0400(12) Uani 1 1 d . . .
H3 H 1.2141 0.8940 0.1107 0.048 Uiso 1 1 calc R . .
C4 C 1.3186(5) 0.7574(5) 0.1761(5) 0.0418(13) Uani 1 1 d . A .
C5 C 1.3264(5) 0.6837(5) 0.2706(4) 0.0384(12) Uani 1 1 d . . .
H5 H 1.3889 0.6236 0.2734 0.046 Uiso 1 1 calc R . .
C6 C 1.2422(5) 0.6969(4) 0.3634(4) 0.0330(11) Uani 1 1 d . . .
C7 C 1.2560(5) 0.5989(5) 0.4452(4) 0.0375(12) Uani 1 1 d . . .
H7 H 1.3262 0.5485 0.4362 0.045 Uiso 1 1 calc R . .
C8 C 1.2137(6) 0.4568(5) 0.5895(5) 0.0483(15) Uani 1 1 d . . .
H8A H 1.2758 0.4618 0.6380 0.058 Uiso 1 1 calc R . .
H8B H 1.2419 0.3975 0.5379 0.058 Uiso 1 1 calc R . .
C9 C 1.1023(6) 0.4257(5) 0.6556(5) 0.0472(14) Uani 1 1 d . . .
H9A H 1.0459 0.4068 0.6064 0.057 Uiso 1 1 calc R . .
H9B H 1.1213 0.3572 0.7049 0.057 Uiso 1 1 calc R . .
C10 C 1.1215(7) 0.5437(6) 0.8137(5) 0.0543(16) Uani 1 1 d . . .
H10A H 1.1210 0.4774 0.8663 0.081 Uiso 1 1 calc R . .
H10B H 1.0890 0.6135 0.8493 0.081 Uiso 1 1 calc R . .
H10C H 1.2018 0.5512 0.7843 0.081 Uiso 1 1 calc R . .
C11 C 0.9277(6) 0.4992(6) 0.7709(6) 0.0551(16) Uani 1 1 d . . .
H11A H 0.9369 0.4322 0.8225 0.083 Uiso 1 1 calc R . .
H11B H 0.8810 0.4826 0.7134 0.083 Uiso 1 1 calc R . .
H11C H 0.8881 0.5653 0.8084 0.083 Uiso 1 1 calc R . .
C12 C 1.0399(5) 0.9523(4) 0.2402(4) 0.0323(10) Uani 1 1 d . . .
H12 H 1.0536 1.0033 0.1788 0.039 Uiso 1 1 calc R . .
C13 C 0.8461(5) 1.0610(5) 0.2510(4) 0.0371(11) Uani 1 1 d . . .
H13A H 0.8688 1.0863 0.1751 0.045 Uiso 1 1 calc R . .
H13B H 0.8365 1.1286 0.2953 0.045 Uiso 1 1 calc R . .
C14 C 0.7320(5) 1.0052(5) 0.2584(4) 0.0394(12) Uani 1 1 d . . .
H14A H 0.6667 1.0635 0.2393 0.047 Uiso 1 1 calc R . .
H14B H 0.7391 0.9442 0.2066 0.047 Uiso 1 1 calc R . .
C15 C 0.6282(5) 0.8602(6) 0.3731(6) 0.0505(15) Uani 1 1 d . . .
H15A H 0.5535 0.8927 0.3463 0.076 Uiso 1 1 calc R . .
H15B H 0.6147 0.8268 0.4471 0.076 Uiso 1 1 calc R . .
H15C H 0.6655 0.8003 0.3265 0.076 Uiso 1 1 calc R . .
C16 C 0.6480(5) 1.0462(6) 0.4449(5) 0.0468(14) Uani 1 1 d . . .
H16A H 0.5722 1.0765 0.4189 0.070 Uiso 1 1 calc R . .
H16B H 0.6971 1.1086 0.4433 0.070 Uiso 1 1 calc R . .
H16C H 0.6363 1.0130 0.5191 0.070 Uiso 1 1 calc R . .
C17 C 1.4063(6) 0.7356(6) 0.0736(5) 0.061(2) Uani 1 1 d D . .
C18A C 1.3764(15) 0.6166(12) 0.0319(14) 0.085(5) Uiso 0.56(2) 1 d PD A 1
H18A H 1.2919 0.6197 0.0285 0.127 Uiso 0.56(2) 1 calc PR A 1
H18B H 1.4033 0.5527 0.0821 0.127 Uiso 0.56(2) 1 calc PR A 1
H18C H 1.4159 0.6053 -0.0402 0.127 Uiso 0.56(2) 1 calc PR A 1
C19A C 1.3875(13) 0.8308(11) -0.0192(11) 0.062(4) Uiso 0.56(2) 1 d PD A 1
H19A H 1.4504 0.8192 -0.0769 0.093 Uiso 0.56(2) 1 calc PR A 1
H19B H 1.3878 0.9063 0.0091 0.093 Uiso 0.56(2) 1 calc PR A 1
H19C H 1.3123 0.8267 -0.0482 0.093 Uiso 0.56(2) 1 calc PR A 1
C20A C 1.5346(11) 0.7193(16) 0.1064(13) 0.074(4) Uiso 0.56(2) 1 d PD A 1
H20A H 1.5418 0.6613 0.1670 0.111 Uiso 0.56(2) 1 calc PR A 1
H20B H 1.5548 0.7923 0.1281 0.111 Uiso 0.56(2) 1 calc PR A 1
H20C H 1.5877 0.6940 0.0446 0.111 Uiso 0.56(2) 1 calc PR A 1
C18B C 1.341(2) 0.678(2) -0.006(2) 0.113(9) Uiso 0.44(2) 1 d PD A 2
H18D H 1.2792 0.7337 -0.0347 0.170 Uiso 0.44(2) 1 calc PR A 2
H18E H 1.3059 0.6125 0.0312 0.170 Uiso 0.44(2) 1 calc PR A 2
H18F H 1.3957 0.6511 -0.0663 0.170 Uiso 0.44(2) 1 calc PR A 2
C19B C 1.4394(19) 0.8584(14) 0.0229(19) 0.087(7) Uiso 0.44(2) 1 d PD A 2
H19D H 1.4967 0.8474 -0.0396 0.131 Uiso 0.44(2) 1 calc PR A 2
H19E H 1.4727 0.8975 0.0775 0.131 Uiso 0.44(2) 1 calc PR A 2
H19F H 1.3690 0.9052 -0.0003 0.131 Uiso 0.44(2) 1 calc PR A 2
C20B C 1.5256(11) 0.6626(15) 0.0985(13) 0.053(4) Uiso 0.44(2) 1 d PD A 2
H20D H 1.5118 0.5834 0.1211 0.080 Uiso 0.44(2) 1 calc PR A 2
H20E H 1.5593 0.6960 0.1565 0.080 Uiso 0.44(2) 1 calc PR A 2
H20F H 1.5799 0.6630 0.0332 0.080 Uiso 0.44(2) 1 calc PR A 2
Cl2 Cl 0.90505(16) 0.80003(13) 0.02297(11) 0.0498(4) Uani 1 1 d D . .
O3A O 0.866(4) 0.775(2) 0.1341(11) 0.132(17) Uani 0.35(5) 1 d PD B 1
O4A O 1.0291(12) 0.789(3) 0.014(4) 0.132(15) Uani 0.35(5) 1 d PD B 1
O5A O 0.858(3) 0.9103(12) -0.012(2) 0.104(13) Uani 0.35(5) 1 d PD B 1
O3B O 0.8275(18) 0.9040(10) 0.0076(14) 0.091(5) Uani 0.65(5) 1 d PD B 2
O4B O 0.909(2) 0.7660(10) 0.1316(7) 0.086(5) Uani 0.65(5) 1 d PD B 2
O5B O 1.0166(13) 0.8211(19) -0.0267(18) 0.209(14) Uani 0.65(5) 1 d PD B 2
O6 O 0.8677(8) 0.7135(6) -0.0374(6) 0.125(3) Uani 1 1 d D B 2
Cl3 Cl 1.47539(18) 0.63899(16) 0.66167(17) 0.0657(5) Uani 1 1 d D . .
O7A O 1.5992(12) 0.6310(13) 0.676(2) 0.173(12) Uani 0.59(2) 1 d PD C 1
O8A O 1.413(2) 0.7214(14) 0.7212(12) 0.192(14) Uani 0.59(2) 1 d PD C 1
O9A O 1.4687(19) 0.6697(13) 0.5480(10) 0.122(7) Uani 0.59(2) 1 d PD C 1
O10A O 1.4448(13) 0.5286(11) 0.6829(19) 0.118(8) Uani 0.59(2) 1 d PD C 1
O7B O 1.5384(18) 0.6223(17) 0.7600(13) 0.113(8) Uani 0.41(2) 1 d PD C 2
O8B O 1.3534(11) 0.6895(12) 0.6866(16) 0.075(6) Uani 0.41(2) 1 d PD C 2
O9B O 1.5328(18) 0.7004(16) 0.5758(18) 0.118(11) Uani 0.41(2) 1 d PD C 2
O10B O 1.4664(16) 0.5198(13) 0.6296(19) 0.087(8) Uani 0.41(2) 1 d PD C 2

loop_
_atom_site_aniso_label
_atom_site_aniso_U_11
_atom_site_aniso_U_22
_atom_site_aniso_U_33
_atom_site_aniso_U_23
_atom_site_aniso_U_13
_atom_site_aniso_U_12
Pd1 0.0389(2) 0.02759(19) 0.02064(19) 0.00030(13) -0.00130(14) -0.00319(15)
Pd2 0.0303(2) 0.0301(2) 0.02230(19) 0.00011(14) 0.00145(14) -0.00002(14)
S 0.0328(6) 0.0264(5) 0.0221(5) -0.0011(4) 0.0008(4) -0.0011(4)
N1 0.044(2) 0.029(2) 0.029(2) 0.0057(17) -0.0058(18) -0.0002(18)
N2 0.058(3) 0.030(2) 0.029(2) 0.0007(17) 0.000(2) -0.008(2)
N3 0.035(2) 0.0264(19) 0.025(2) 0.0007(15) -0.0007(16) 0.0038(16)
N4 0.034(2) 0.040(2) 0.032(2) 0.0002(18) 0.0030(18) 0.0030(18)
N5 0.047(3) 0.039(2) 0.022(2) -0.0015(17) 0.0005(18) 0.001(2)
O1 0.040(2) 0.067(3) 0.034(2) 0.0092(19) 0.0040(17) -0.008(2)
C21 0.040(3) 0.040(3) 0.031(3) -0.003(2) 0.008(2) -0.006(2)
C22 0.047(4) 0.111(7) 0.052(4) -0.032(4) 0.014(3) -0.006(4)
Cl1 0.144(3) 0.185(4) 0.111(3) -0.016(3) 0.005(2) 0.036(3)
C1 0.033(2) 0.026(2) 0.024(2) -0.0014(17) 0.0018(18) -0.0020(18)
C2 0.033(2) 0.032(2) 0.027(2) 0.0007(19) 0.0022(19) 0.000(2)
C3 0.046(3) 0.042(3) 0.029(3) 0.004(2) 0.007(2) -0.002(2)
C4 0.040(3) 0.049(3) 0.032(3) 0.000(2) 0.011(2) 0.002(2)
C5 0.037(3) 0.038(3) 0.035(3) 0.001(2) 0.004(2) 0.010(2)
C6 0.037(3) 0.035(3) 0.024(2) 0.0033(19) 0.000(2) 0.001(2)
C7 0.042(3) 0.036(3) 0.031(3) 0.000(2) -0.005(2) 0.009(2)
C8 0.065(4) 0.034(3) 0.039(3) 0.011(2) 0.002(3) 0.008(3)
C9 0.075(4) 0.031(3) 0.034(3) 0.004(2) -0.007(3) -0.004(3)
C10 0.083(5) 0.052(4) 0.030(3) 0.006(3) -0.016(3) -0.013(3)
C11 0.065(4) 0.047(3) 0.052(4) 0.008(3) 0.009(3) -0.020(3)
C12 0.039(3) 0.030(2) 0.026(2) 0.0041(19) 0.000(2) -0.001(2)
C13 0.039(3) 0.035(3) 0.033(3) 0.003(2) 0.001(2) 0.006(2)
C14 0.041(3) 0.043(3) 0.031(3) -0.001(2) -0.003(2) 0.008(2)
C15 0.042(3) 0.048(3) 0.062(4) 0.001(3) -0.011(3) -0.005(3)
C16 0.045(3) 0.052(3) 0.038(3) -0.005(3) 0.007(2) 0.008(3)
C17 0.059(4) 0.071(4) 0.041(3) 0.008(3) 0.022(3) 0.019(3)
Cl2 0.0739(10) 0.0452(8) 0.0284(6) 0.0005(5) 0.0014(6) -0.0048(7)
O3A 0.22(3) 0.077(17) 0.064(16) 0.033(12) 0.08(2) 0.045(18)
O4A 0.084(19) 0.12(2) 0.20(4) -0.03(2) -0.04(2) -0.014(14)
O5A 0.18(3) 0.043(11) 0.067(16) 0.045(11) 0.046(16) 0.009(13)
O3B 0.142(12) 0.066(8) 0.049(7) 0.004(6) 0.002(8) 0.038(8)
O4B 0.184(14) 0.046(6) 0.026(5) -0.002(4) -0.031(7) 0.011(7)
O5B 0.138(16) 0.19(2) 0.25(2) 0.11(2) 0.108(17) 0.002(14)
O6 0.204(9) 0.085(5) 0.094(5) -0.043(4) -0.056(6) 0.010(5)
Cl3 0.0748(12) 0.0515(9) 0.0669(12) -0.0063(8) 0.0097(9) -0.0022(8)
O7A 0.131(15) 0.118(13) 0.29(3) -0.078(17) 0.012(17) -0.057(11)
O8A 0.36(3) 0.084(12) 0.083(10) -0.002(9) 0.065(17) 0.107(17)
O9A 0.171(18) 0.101(11) 0.098(10) -0.025(8) 0.038(11) -0.048(11)
O10A 0.078(9) 0.052(7) 0.21(2) 0.040(9) 0.021(11) 0.007(6)
O7B 0.104(16) 0.17(2) 0.069(12) -0.025(12) -0.006(10) -0.046(14)
O8B 0.061(9) 0.046(8) 0.113(16) -0.013(8) 0.031(8) -0.009(6)
O9B 0.111(17) 0.084(13) 0.131(19) 0.051(13) 0.079(14) -0.002(11)
O10B 0.045(9) 0.077(12) 0.145(19) -0.055(12) -0.016(10) 0.004(7)

loop_
_atom_type_symbol
_atom_type_description
_atom_type_scat_dispersion_real
_atom_type_scat_dispersion_imag
_atom_type_scat_source
C C 0.0033 0.0016 'International Tables Vol C Tables 4.2.6.8 and 6.1.1.4'
H H 0.0000 0.0000 'International Tables Vol C Tables 4.2.6.8 and 6.1.1.4'
N N 0.0061 0.0033 'International Tables Vol C Tables 4.2.6.8 and 6.1.1.4'
O O 0.0106 0.0060 'International Tables Vol C Tables 4.2.6.8 and 6.1.1.4'
S S 0.1246 0.1234 'International Tables Vol C Tables 4.2.6.8 and 6.1.1.4'
Cl Cl 0.1484 0.1585 'International Tables Vol C Tables 4.2.6.8 and 6.1.1.4'
Pd Pd -0.9988 1.0072 'International Tables Vol C Tables 4.2.6.8 and 6.1.1.4'

loop_
_geom_angle_atom_site_label_1
_geom_angle_atom_site_label_2
_geom_angle_atom_site_label_3
_geom_angle
_geom_angle_site_symmetry_1
_geom_angle_site_symmetry_3
_geom_angle_publ_flag
N1 Pd1 N5 174.91(17) . . ?
N1 Pd1 N2 84.09(18) . . ?
N5 Pd1 N2 91.14(18) . . ?
N1 Pd1 S 94.89(12) . . ?
N5 Pd1 S 89.80(13) . . ?
N2 Pd1 S 177.38(14) . . ?
N3 Pd2 O1 170.25(17) . . ?
N3 Pd2 N4 84.02(17) . . ?
O1 Pd2 N4 87.09(17) . . ?
N3 Pd2 S 91.74(13) . . ?
O1 Pd2 S 97.11(12) . . ?
N4 Pd2 S 175.74(12) . . ?
C1 S Pd1 111.43(16) . . ?
C1 S Pd2 106.88(17) . . ?
Pd1 S Pd2 109.28(6) . . ?
C7 N1 C8 116.5(4) . . ?
C7 N1 Pd1 130.1(4) . . ?
C8 N1 Pd1 112.8(3) . . ?
C11 N2 C10 108.4(5) . . ?
C11 N2 C9 108.0(5) . . ?
C10 N2 C9 111.4(5) . . ?
C11 N2 Pd1 116.0(4) . . ?
C10 N2 Pd1 109.9(3) . . ?
C9 N2 Pd1 103.1(3) . . ?
C12 N3 C13 119.9(4) . . ?
C12 N3 Pd2 130.3(3) . . ?
C13 N3 Pd2 109.7(3) . . ?
C14 N4 C15 110.5(5) . . ?
C14 N4 C16 110.4(4) . . ?
C15 N4 C16 108.7(5) . . ?
C14 N4 Pd2 106.8(3) . . ?
C15 N4 Pd2 111.6(3) . . ?
C16 N4 Pd2 108.9(3) . . ?
C21 N5 Pd1 130.0(4) . . ?
C21 O1 Pd2 129.1(4) . . ?
N5 C21 O1 125.8(5) . . ?
N5 C21 C22 117.5(5) . . ?
O1 C21 C22 116.5(5) . . ?
C21 C22 Cl1 121.0(6) . . ?
C2 C1 C6 117.6(4) . . ?
C2 C1 S 120.2(4) . . ?
C6 C1 S 121.7(4) . . ?
C3 C2 C1 120.4(5) . . ?
C3 C2 C12 113.0(4) . . ?
C1 C2 C12 126.5(4) . . ?
C4 C3 C2 122.6(5) . . ?
C5 C4 C3 117.2(5) . . ?
C5 C4 C17 120.8(5) . . ?
C3 C4 C17 121.7(5) . . ?
C4 C5 C6 122.0(5) . . ?
C1 C6 C5 120.0(4) . . ?
C1 C6 C7 127.0(4) . . ?
C5 C6 C7 112.4(4) . . ?
N1 C7 C6 128.6(5) . . ?
N1 C8 C9 107.5(5) . . ?
N2 C9 C8 110.1(5) . . ?
N3 C12 C2 127.8(4) . . ?
N3 C13 C14 106.4(4) . . ?
N4 C14 C13 109.4(4) . . ?
C18B C17 C19A 76.9(10) . . ?
C18B C17 C20A 134.0(12) . . ?
C19A C17 C20A 112.1(7) . . ?
C18B C17 C4 106.5(12) . . ?
C19A C17 C4 112.6(7) . . ?
C20A C17 C4 110.1(8) . . ?
C18B C17 C20B 111.9(10) . . ?
C19A C17 C20B 126.4(9) . . ?
C20A C17 C20B 25.8(7) . . ?
C4 C17 C20B 114.4(7) . . ?
C18B C17 C19B 110.6(10) . . ?
C19A C17 C19B 34.3(8) . . ?
C20A C17 C19B 83.8(9) . . ?
C4 C17 C19B 107.5(9) . . ?
C20B C17 C19B 105.9(8) . . ?
C18B C17 C18A 33.4(9) . . ?
C19A C17 C18A 108.0(8) . . ?
C20A C17 C18A 109.0(8) . . ?
C4 C17 C18A 104.7(8) . . ?
C20B C17 C18A 83.5(8) . . ?
C19B C17 C18A 138.3(11) . . ?
O4B Cl2 O5A 121.9(13) . . ?
O4B Cl2 O4A 88.0(17) . . ?
O5A Cl2 O4A 111.5(11) . . ?
O4B Cl2 O5B 111.8(8) . . ?
O5A Cl2 O5B 90.6(16) . . ?
O4A Cl2 O5B 25.3(18) . . ?
O4B Cl2 O3A 20.3(17) . . ?
O5A Cl2 O3A 110.0(10) . . ?
O4A Cl2 O3A 108.2(10) . . ?
O5B Cl2 O3A 131.1(16) . . ?
O4B Cl2 O3B 111.4(7) . . ?
O5A Cl2 O3B 16.8(17) . . ?
O4A Cl2 O3B 126.7(15) . . ?
O5B Cl2 O3B 107.3(8) . . ?
O3A Cl2 O3B 96.3(16) . . ?
O4B Cl2 O6 112.2(6) . . ?
O5A Cl2 O6 111.6(10) . . ?
O4A Cl2 O6 108.7(9) . . ?
O5B Cl2 O6 105.6(8) . . ?
O3A Cl2 O6 106.6(10) . . ?
O3B Cl2 O6 108.3(7) . . ?
O8A Cl3 O10A 116.0(9) . . ?
O8A Cl3 O9B 104.6(11) . . ?
O10A Cl3 O9B 136.8(11) . . ?
O8A Cl3 O9A 110.2(8) . . ?
O10A Cl3 O9A 108.4(8) . . ?
O9B Cl3 O9A 39.6(9) . . ?
O8A Cl3 O7A 111.6(10) . . ?
O10A Cl3 O7A 105.9(8) . . ?
O9B Cl3 O7A 69.9(10) . . ?
O9A Cl3 O7A 104.0(8) . . ?
O8A Cl3 O7B 80.3(11) . . ?
O10A Cl3 O7B 88.1(11) . . ?
O9B Cl3 O7B 113.7(9) . . ?
O9A Cl3 O7B 152.2(9) . . ?
O7A Cl3 O7B 49.0(9) . . ?
O8A Cl3 O8B 39.7(11) . . ?
O10A Cl3 O8B 91.5(9) . . ?
O9B Cl3 O8B 112.4(9) . . ?
O9A Cl3 O8B 91.5(11) . . ?
O7A Cl3 O8B 151.3(8) . . ?
O7B Cl3 O8B 110.7(8) . . ?
O8A Cl3 O10B 139.4(11) . . ?
O10A Cl3 O10B 27.5(10) . . ?
O9B Cl3 O10B 109.4(9) . . ?
O9A Cl3 O10B 83.9(10) . . ?
O7A Cl3 O10B 100.6(9) . . ?
O7B Cl3 O10B 105.0(9) . . ?
O8B Cl3 O10B 105.0(7) . . ?

loop_
_geom_bond_atom_site_label_1
_geom_bond_atom_site_label_2
_geom_bond_distance
_geom_bond_site_symmetry_2
_geom_bond_publ_flag
Pd1 N1 1.994(4) . ?
Pd1 N5 2.022(4) . ?
Pd1 N2 2.103(4) . ?
Pd1 S 2.2524(14) . ?
Pd2 N3 1.981(4) . ?
Pd2 O1 2.023(4) . ?
Pd2 N4 2.100(4) . ?
Pd2 S 2.2700(14) . ?
S C1 1.764(5) . ?
N1 C7 1.291(7) . ?
N1 C8 1.491(6) . ?
N2 C11 1.496(8) . ?
N2 C10 1.499(8) . ?
N2 C9 1.502(7) . ?
N3 C12 1.273(6) . ?
N3 C13 1.488(6) . ?
N4 C14 1.485(7) . ?
N4 C15 1.486(7) . ?
N4 C16 1.487(7) . ?
N5 C21 1.283(7) . ?
O1 C21 1.292(7) . ?
C21 C22 1.519(8) . ?
C22 Cl1 1.578(9) . ?
C1 C2 1.408(6) . ?
C1 C6 1.416(7) . ?
C2 C3 1.396(7) . ?
C2 C12 1.465(7) . ?
C3 C4 1.393(8) . ?
C4 C5 1.382(8) . ?
C4 C17 1.540(7) . ?
C5 C6 1.417(7) . ?
C6 C7 1.454(7) . ?
C8 C9 1.502(9) . ?
C13 C14 1.508(8) . ?
C17 C18B 1.515(14) . ?
C17 C19A 1.526(11) . ?
C17 C20A 1.531(11) . ?
C17 C20B 1.547(12) . ?
C17 C19B 1.576(13) . ?
C17 C18A 1.581(12) . ?
Cl2 O4B 1.357(8) . ?
Cl2 O5A 1.371(13) . ?
Cl2 O4A 1.393(13) . ?
Cl2 O5B 1.393(10) . ?
Cl2 O3A 1.405(13) . ?
Cl2 O3B 1.409(9) . ?
Cl2 O6 1.409(6) . ?
Cl3 O8A 1.333(11) . ?
Cl3 O10A 1.359(11) . ?
Cl3 O9B 1.377(12) . ?
Cl3 O9A 1.410(12) . ?
Cl3 O7A 1.423(12) . ?
Cl3 O7B 1.440(13) . ?
Cl3 O8B 1.450(12) . ?
Cl3 O10B 1.473(13) . ?
